data_2229723
loop_
_publ_author_name
'Thippeswamy, G. B.'
'Vijay Kumar, D.'
'Jayashree, B. S.'
'Sridhar, M. A.'
'Shashidhara Prasad, J.'

_publ_section_title
;
 1-(2-Hydroxy-4-methoxyphenyl)-3-(4-methylphenyl)prop-2-en-1-one
;
_journal_coeditor_code JH2240
_journal_issue 4
_journal_name_full 'Acta Crystallographica Section E'
_journal_page_first o829
_journal_paper_doi 10.1107/S1600536811007586
_journal_volume 67
_journal_year 2011
_chemical_formula_iupac 'C17 H16 O3'
_chemical_formula_moiety 'C17 H16 O3'
_chemical_formula_sum 'C17 H16 O3'
_chemical_formula_weight 268.30
_chemical_name_systematic
;
1-(2-Hydroxy-4-methoxyphenyl)-3-(4-methylphenyl)prop-2-en-1-one
;
_space_group_IT_number 14
_symmetry_cell_setting monoclinic
_symmetry_space_group_name_Hall '-P 2ybc'
_symmetry_space_group_name_H-M 'P 1 21/c 1'
_atom_sites_solution_hydrogens geom
_atom_sites_solution_primary direct
_atom_sites_solution_secondary difmap
_cell_angle_alpha 90
_cell_angle_beta 117.710(4)
_cell_angle_gamma 90
_cell_formula_units_Z 4
_cell_length_a 11.340(2)
_cell_length_b 6.8350(7)
_cell_length_c 20.449(4)
_cell_measurement_reflns_used 4137
_cell_measurement_temperature 293
_cell_measurement_theta_max 25.03
_cell_measurement_theta_min 2.22
_cell_volume 1403.2(4)
_computing_cell_refinement 'SCALEPACK (Otwinowski & Minor, 1997)'
_computing_data_collection '<i>XPRESS</i> (MacScience, 2002)'
_computing_data_reduction 'DENZO and SCALEPACK (Otwinowski & Minor, 1997)'
_computing_molecular_graphics 'PLATON (Spek, 2009) and ORTEPII (Johnson, 1976)'
_computing_publication_material 'PLATON (Spek, 2009)'
_computing_structure_refinement 'SHELXL97 (Sheldrick, 2008)'
_computing_structure_solution 'SHELXS97 (Sheldrick, 2008)'
_diffrn_ambient_temperature 293
_diffrn_detector_area_resol_mean 10.0
_diffrn_measured_fraction_theta_full 0.947
_diffrn_measured_fraction_theta_max 0.947
_diffrn_measurement_device_type 'MacScience DIPLabo 32001'
_diffrn_measurement_method \w
_diffrn_radiation_monochromator graphite
_diffrn_radiation_source 'fine-focus sealed tube'
_diffrn_radiation_type MoK\a
_diffrn_radiation_wavelength 0.71073
_diffrn_reflns_av_R_equivalents 0.0292
_diffrn_reflns_av_sigmaI/netI 0.0358
_diffrn_reflns_limit_h_max 13
_diffrn_reflns_limit_h_min -13
_diffrn_reflns_limit_k_max 7
_diffrn_reflns_limit_k_min -7
_diffrn_reflns_limit_l_max 24
_diffrn_reflns_limit_l_min -24
_diffrn_reflns_number 4137
_diffrn_reflns_reduction_process
;
;
_diffrn_reflns_theta_full 25.03
_diffrn_reflns_theta_max 25.03
_diffrn_reflns_theta_min 2.22
_exptl_absorpt_coefficient_mu 0.086
_exptl_absorpt_correction_type none
_exptl_absorpt_process_details none
_exptl_crystal_colour yellow
_exptl_crystal_density_diffrn 1.270
_exptl_crystal_density_method 'Not Measured'
_exptl_crystal_description block
_exptl_crystal_F_000 568
_exptl_crystal_size_max 0.260
_exptl_crystal_size_mid 0.240
_exptl_crystal_size_min 0.220
_refine_diff_density_max 0.151
_refine_diff_density_min -0.148
_refine_ls_extinction_coef 0.032(8)
_refine_ls_extinction_expression Fc^*^=kFc[1+0.001xFc^2^\l^3^/sin(2\q)]^-1/4^
_refine_ls_extinction_method 'SHELXL97 (Sheldrick, 2008)'
_refine_ls_goodness_of_fit_ref 1.053
_refine_ls_hydrogen_treatment constr
_refine_ls_matrix_type full
_refine_ls_number_parameters 184
_refine_ls_number_reflns 2346
_refine_ls_number_restraints 0
_refine_ls_restrained_S_all 1.053
_refine_ls_R_factor_all 0.0875
_refine_ls_R_factor_gt 0.0565
_refine_ls_shift/su_max 0.010
_refine_ls_shift/su_mean 0.000
_refine_ls_structure_factor_coef Fsqd
_refine_ls_weighting_details 'calc w=1/[\s^2^(Fo^2^)+(0.1052P)^2^+0.0529P]'
_refine_ls_weighting_scheme calc
_refine_ls_wR_factor_gt 0.1526
_refine_ls_wR_factor_ref 0.1836
_reflns_number_gt 1502
_reflns_number_total 2346
_reflns_threshold_expression I>2\s(I)
_cod_data_source_file jh2240.cif
_cod_data_source_block I
_cod_original_sg_symbol_H-M 'P 21/c'
_cod_database_code 2229723
_cod_database_fobs_code 2229723

loop_
_symmetry_equiv_pos_site_id
_symmetry_equiv_pos_as_xyz
1 x,y,z
2 -x,1/2+y,1/2-z
3 -x,-y,-z
4 x,1/2-y,1/2+z

loop_
_atom_site_aniso_label
_atom_site_aniso_U_11
_atom_site_aniso_U_22
_atom_site_aniso_U_33
_atom_site_aniso_U_12
_atom_site_aniso_U_13
_atom_site_aniso_U_23
O11 0.0982(14) 0.0672(11) 0.1254(16) 0.0151(9) 0.0435(12) 0.0038(10)
O18 0.1048(15) 0.0578(10) 0.1353(16) 0.0064(9) 0.0516(12) 0.0001(9)
O19 0.0834(14) 0.0929(13) 0.1058(14) 0.0051(10) 0.0411(11) -0.0085(10)
C1 0.0879(18) 0.0692(14) 0.0771(15) 0.0051(12) 0.0414(14) 0.0029(11)
C2 0.0831(18) 0.0705(14) 0.0819(16) 0.0012(12) 0.0393(13) -0.0014(11)
C3 0.0831(19) 0.0788(15) 0.0731(15) 0.0096(13) 0.0352(14) 0.0036(12)
C4 0.0741(17) 0.0851(16) 0.0634(14) 0.0081(12) 0.0313(12) 0.0052(11)
C5 0.0742(16) 0.0832(16) 0.0737(15) 0.0129(12) 0.0343(13) 0.0039(12)
C6 0.0848(19) 0.0857(16) 0.0788(16) -0.0035(14) 0.0385(14) -0.0054(13)
C7 0.0818(19) 0.1053(19) 0.0654(15) -0.0058(15) 0.0314(13) 0.0042(13)
C8 0.0705(17) 0.114(2) 0.0881(18) 0.0105(15) 0.0288(14) 0.0126(16)
C9 0.0760(18) 0.0920(17) 0.0909(18) 0.0163(14) 0.0355(15) 0.0095(14)
C10 0.096(2) 0.141(3) 0.0857(19) -0.0278(19) 0.0334(16) -0.0083(18)
C12 0.0817(17) 0.0599(12) 0.0743(14) 0.0020(11) 0.0426(13) 0.0004(10)
C13 0.0884(18) 0.0621(13) 0.0843(16) 0.0032(11) 0.0415(14) -0.0045(11)
C14 0.096(2) 0.0649(14) 0.0892(17) 0.0089(12) 0.0433(15) -0.0031(12)
C15 0.0809(18) 0.0813(15) 0.0758(15) 0.0040(13) 0.0420(14) -0.0022(12)
C16 0.0836(19) 0.0677(14) 0.0885(17) -0.0030(12) 0.0461(15) -0.0061(12)
C17 0.0923(19) 0.0577(13) 0.0832(15) 0.0049(11) 0.0514(14) 0.0018(11)
C20 0.087(2) 0.112(2) 0.107(2) -0.0097(17) 0.0417(17) -0.0209(17)

loop_
_atom_site_type_symbol
_atom_site_label
_atom_site_fract_x
_atom_site_fract_y
_atom_site_fract_z
_atom_site_U_iso_or_equiv
_atom_site_thermal_displace_type
_atom_site_calc_flag
_atom_site_refinement_flags
_atom_site_occupancy
O O11 0.22698(19) 0.0248(2) 0.50576(11) 0.1003(8) Uani . . 1.000
O O18 0.4503(2) 0.1776(2) 0.58182(12) 0.1010(8) Uani . . 1.000
O O19 0.82822(19) -0.2381(3) 0.68536(10) 0.0952(8) Uani . . 1.000
C C1 0.2778(3) -0.1418(3) 0.51232(13) 0.0769(9) Uani . . 1.000
C C2 0.1894(3) -0.3084(4) 0.47598(14) 0.0781(9) Uani . . 1.000
C C3 0.0588(3) -0.2910(4) 0.44711(13) 0.0788(9) Uani . . 1.000
C C4 -0.0439(2) -0.4376(4) 0.40885(12) 0.0745(9) Uani . . 1.000
C C5 -0.0165(3) -0.6329(4) 0.40093(13) 0.0771(9) Uani . . 1.000
C C6 -0.1187(3) -0.7615(4) 0.36199(14) 0.0829(10) Uani . . 1.000
C C7 -0.2504(3) -0.7042(4) 0.33000(13) 0.0853(10) Uani . . 1.000
C C8 -0.2767(3) -0.5123(5) 0.34017(15) 0.0941(11) Uani . . 1.000
C C9 -0.1758(3) -0.3830(4) 0.37904(14) 0.0876(10) Uani . . 1.000
C C10 -0.3608(3) -0.8452(5) 0.28614(16) 0.1111(14) Uani . . 1.000
C C12 0.4201(2) -0.1668(3) 0.55578(12) 0.0695(8) Uani . . 1.000
C C13 0.4837(3) -0.3491(3) 0.56897(14) 0.0777(9) Uani . . 1.000
C C14 0.6169(3) -0.3701(3) 0.61167(14) 0.0833(10) Uani . . 1.000
C C15 0.6964(3) -0.2045(4) 0.64370(14) 0.0771(9) Uani . . 1.000
C C16 0.6383(3) -0.0211(3) 0.63231(14) 0.0775(10) Uani . . 1.000
C C17 0.5025(3) -0.0035(3) 0.58930(13) 0.0735(9) Uani . . 1.000
C C20 0.9130(3) -0.0751(4) 0.71775(17) 0.1034(12) Uani . . 1.000
H H2 0.22610 -0.42800 0.47330 0.0940 Uiso calc R 1.000
H H3 0.02810 -0.16830 0.45180 0.0950 Uiso calc R 1.000
H H5 0.07130 -0.67620 0.42210 0.0920 Uiso calc R 1.000
H H6 -0.09840 -0.89080 0.35710 0.0990 Uiso calc R 1.000
H H8 -0.36460 -0.47010 0.32020 0.1130 Uiso calc R 1.000
H H9 -0.19680 -0.25530 0.38550 0.1050 Uiso calc R 1.000
H H10A -0.42770 -0.83800 0.30230 0.1670 Uiso calc R 1.000
H H10B -0.32560 -0.97570 0.29340 0.1670 Uiso calc R 1.000
H H10C -0.39960 -0.81220 0.23470 0.1670 Uiso calc R 1.000
H H13 0.43250 -0.45980 0.54770 0.0930 Uiso calc R 1.000
H H14 0.65550 -0.49360 0.61970 0.1000 Uiso calc R 1.000
H H16 0.69040 0.08900 0.65340 0.0930 Uiso calc R 1.000
H H18 0.36950 0.17260 0.55550 0.1510 Uiso calc R 1.000
H H20A 0.90600 0.01340 0.67960 0.1550 Uiso calc R 1.000
H H20B 1.00340 -0.11930 0.74500 0.1550 Uiso calc R 1.000
H H20C 0.88710 -0.00910 0.75050 0.1550 Uiso calc R 1.000

loop_
_atom_type_symbol
_atom_type_description
_atom_type_scat_dispersion_real
_atom_type_scat_dispersion_imag
_atom_type_scat_source
O O 0.0106 0.0060 'International Tables Vol C Tables 4.2.6.8 and 6.1.1.4'
H H 0.0000 0.0000 'International Tables Vol C Tables 4.2.6.8 and 6.1.1.4'
C C 0.0033 0.0016 'International Tables Vol C Tables 4.2.6.8 and 6.1.1.4'

loop_
_geom_angle_atom_site_label_1
_geom_angle_atom_site_label_2
_geom_angle_atom_site_label_3
_geom_angle_site_symmetry_1
_geom_angle_site_symmetry_2
_geom_angle_site_symmetry_3
_geom_angle
_geom_angle_publ_flag
C15 O19 C20 . . . 118.1(2) ?
C17 O18 H18 . . . 109.00 no
O11 C1 C2 . . . 118.5(3) ?
O11 C1 C12 . . . 119.9(2) ?
C2 C1 C12 . . . 121.5(2) no
C1 C2 C3 . . . 121.1(3) no
C2 C3 C4 . . . 128.9(3) no
C3 C4 C9 . . . 118.9(3) no
C5 C4 C9 . . . 117.5(3) no
C3 C4 C5 . . . 123.6(3) no
C4 C5 C6 . . . 120.3(3) no
C5 C6 C7 . . . 121.9(3) no
C6 C7 C8 . . . 117.4(3) no
C6 C7 C10 . . . 121.3(3) no
C8 C7 C10 . . . 121.4(3) no
C7 C8 C9 . . . 121.3(3) no
C4 C9 C8 . . . 121.6(3) no
C1 C12 C13 . . . 123.4(2) no
C1 C12 C17 . . . 120.2(2) no
C13 C12 C17 . . . 116.4(2) no
C12 C13 C14 . . . 122.5(2) no
C13 C14 C15 . . . 119.8(2) no
O19 C15 C16 . . . 124.1(3) ?
C14 C15 C16 . . . 119.9(3) no
O19 C15 C14 . . . 116.0(3) ?
C15 C16 C17 . . . 119.3(2) no
O18 C17 C16 . . . 117.0(2) ?
C12 C17 C16 . . . 122.1(2) no
O18 C17 C12 . . . 120.9(3) ?
C1 C2 H2 . . . 119.00 no
C3 C2 H2 . . . 119.00 no
C2 C3 H3 . . . 116.00 no
C4 C3 H3 . . . 116.00 no
C4 C5 H5 . . . 120.00 no
C6 C5 H5 . . . 120.00 no
C5 C6 H6 . . . 119.00 no
C7 C6 H6 . . . 119.00 no
C7 C8 H8 . . . 119.00 no
C9 C8 H8 . . . 119.00 no
C4 C9 H9 . . . 119.00 no
C8 C9 H9 . . . 119.00 no
C7 C10 H10A . . . 110.00 no
C7 C10 H10B . . . 109.00 no
C7 C10 H10C . . . 109.00 no
H10A C10 H10B . . . 109.00 no
H10A C10 H10C . . . 109.00 no
H10B C10 H10C . . . 109.00 no
C12 C13 H13 . . . 119.00 no
C14 C13 H13 . . . 119.00 no
C13 C14 H14 . . . 120.00 no
C15 C14 H14 . . . 120.00 no
C15 C16 H16 . . . 120.00 no
C17 C16 H16 . . . 120.00 no
O19 C20 H20A . . . 109.00 no
O19 C20 H20B . . . 109.00 no
O19 C20 H20C . . . 110.00 no
H20A C20 H20B . . . 109.00 no
H20A C20 H20C . . . 110.00 no
H20B C20 H20C . . . 109.00 no

loop_
_geom_bond_atom_site_label_1
_geom_bond_atom_site_label_2
_geom_bond_site_symmetry_1
_geom_bond_site_symmetry_2
_geom_bond_distance
_geom_bond_publ_flag
O11 C1 . . 1.255(3) ?
O18 C17 . . 1.350(3) ?
O19 C15 . . 1.352(4) ?
O19 C20 . . 1.419(4) ?
O18 H18 . . 0.8200 no
C1 C2 . . 1.470(4) no
C1 C12 . . 1.445(4) no
C2 C3 . . 1.320(5) no
C3 C4 . . 1.458(4) no
C4 C9 . . 1.379(4) no
C4 C5 . . 1.397(4) no
C5 C6 . . 1.375(4) no
C6 C7 . . 1.380(5) no
C7 C8 . . 1.382(4) no
C7 C10 . . 1.502(4) no
C8 C9 . . 1.370(5) no
C12 C17 . . 1.412(3) no
C12 C13 . . 1.402(3) no
C13 C14 . . 1.356(5) no
C14 C15 . . 1.405(4) no
C15 C16 . . 1.385(4) no
C16 C17 . . 1.378(5) no
C2 H2 . . 0.9300 no
C3 H3 . . 0.9300 no
C5 H5 . . 0.9300 no
C6 H6 . . 0.9300 no
C8 H8 . . 0.9300 no
C9 H9 . . 0.9300 no
C10 H10A . . 0.9600 no
C10 H10B . . 0.9600 no
C10 H10C . . 0.9600 no
C13 H13 . . 0.9300 no
C14 H14 . . 0.9300 no
C16 H16 . . 0.9300 no
C20 H20A . . 0.9600 no
C20 H20B . . 0.9600 no
C20 H20C . . 0.9600 no

loop_
_geom_contact_atom_site_label_1
_geom_contact_atom_site_label_2
_geom_contact_distance
_geom_contact_site_symmetry_1
_geom_contact_site_symmetry_2
_geom_contact_publ_flag
O11 O18 2.502(3) . . no
O18 O11 2.502(3) . . no
O18 C13 3.282(3) . 1_565 no
O11 H3 2.3900 . . no
O11 H9 2.8700 . 3_556 no
O11 H5 2.7200 . 1_565 no
O11 H18 1.7700 . . no
O18 H13 2.5600 . 1_565 no
C1 C7 3.540(4) . 3_546 no
C3 C5 3.398(4) . 3_546 no
C3 C4 3.551(4) . 3_546 no
C4 C4 3.488(3) . 3_546 no
C4 C3 3.551(4) . 3_546 no
C5 C3 3.398(4) . 3_546 no
C6 C20 3.590(5) . 3_646 no
C7 C1 3.540(4) . 3_546 no
C10 C12 3.596(4) . 3_546 no
C12 C10 3.596(4) . 3_546 no
C13 O18 3.282(3) . 1_545 no
C20 C6 3.590(5) . 3_646 no
C1 H18 2.3700 . . no
C2 H13 2.6600 . . no
C2 H5 2.8200 . . no
C4 H20C 2.9800 . 4_444 no
C5 H2 2.8200 . . no
C5 H20C 2.9100 . 4_444 no
C6 H20C 2.9600 . 4_444 no
C7 H20C 3.0900 . 4_444 no
C10 H8 2.9800 . 2_445 no
C12 H10A 2.8600 . 3_546 no
C13 H2 2.7100 . . no
C16 H20A 2.7300 . . no
C16 H20C 2.7300 . . no
C17 H10A 2.9200 . 3_546 no
C20 H16 2.5000 . . no
H2 C5 2.8200 . . no
H2 C13 2.7100 . . no
H2 H5 2.3100 . . no
H2 H13 2.1300 . . no
H3 O11 2.3900 . . no
H3 H9 2.3400 . . no
H5 O11 2.7200 . 1_545 no
H5 C2 2.8200 . . no
H5 H2 2.3100 . . no
H6 H10B 2.3600 . . no
H8 H10A 2.5900 . . no
H8 C10 2.9800 . 2_455 no
H9 H3 2.3400 . . no
H9 O11 2.8700 . 3_556 no
H10A H8 2.5900 . . no
H10A C12 2.8600 . 3_546 no
H10A C17 2.9200 . 3_546 no
H10B H6 2.3600 . . no
H13 O18 2.5600 . 1_545 no
H13 C2 2.6600 . . no
H13 H2 2.1300 . . no
H16 C20 2.5000 . . no
H16 H20A 2.3100 . . no
H16 H20C 2.2900 . . no
H18 O11 1.7700 . . no
H18 C1 2.3700 . . no
H20A C16 2.7300 . . no
H20A H16 2.3100 . . no
H20C C16 2.7300 . . no
H20C H16 2.2900 . . no
H20C C4 2.9800 . 4_645 no
H20C C5 2.9100 . 4_645 no
H20C C6 2.9600 . 4_645 no
H20C C7 3.0900 . 4_645 no

loop_
_geom_hbond_atom_site_label_D
_geom_hbond_atom_site_label_H
_geom_hbond_atom_site_label_A
_geom_hbond_site_symmetry_A
_geom_hbond_distance_DH
_geom_hbond_distance_HA
_geom_hbond_distance_DA
_geom_hbond_angle_DHA
_geom_hbond_publ_flag
O18 H18 O11 . 0.82 1.77 2.502(3) 148 yes
C3 H3 O11 . 0.93 2.39 2.758(3) 103 ?
C13 H13 O18 1_545 0.93 2.56 3.282(3) 135 yes

loop_
_geom_torsion_atom_site_label_1
_geom_torsion_atom_site_label_2
_geom_torsion_atom_site_label_3
_geom_torsion_atom_site_label_4
_geom_torsion_site_symmetry_1
_geom_torsion_site_symmetry_2
_geom_torsion_site_symmetry_3
_geom_torsion_site_symmetry_4
_geom_torsion
_geom_torsion_publ_flag
C20 O19 C15 C16 . . . . -1.9(4) no
C20 O19 C15 C14 . . . . 178.8(3) no
C12 C1 C2 C3 . . . . 168.4(3) no
O11 C1 C12 C13 . . . . 176.6(3) no
C2 C1 C12 C13 . . . . -2.5(4) no
C2 C1 C12 C17 . . . . 179.3(3) no
O11 C1 C12 C17 . . . . -1.7(4) no
O11 C1 C2 C3 . . . . -10.7(4) no
C1 C2 C3 C4 . . . . 179.5(2) no
C2 C3 C4 C9 . . . . -176.0(3) no
C2 C3 C4 C5 . . . . 4.5(4) no
C3 C4 C5 C6 . . . . -177.9(3) no
C5 C4 C9 C8 . . . . -2.9(4) no
C9 C4 C5 C6 . . . . 2.6(4) no
C3 C4 C9 C8 . . . . 177.6(3) no
C4 C5 C6 C7 . . . . -0.4(4) no
C5 C6 C7 C8 . . . . -1.7(4) no
C5 C6 C7 C10 . . . . 178.6(3) no
C10 C7 C8 C9 . . . . -178.8(3) no
C6 C7 C8 C9 . . . . 1.5(4) no
C7 C8 C9 C4 . . . . 0.9(4) no
C17 C12 C13 C14 . . . . 0.2(4) no
C1 C12 C13 C14 . . . . -178.0(3) no
C13 C12 C17 O18 . . . . -178.0(2) no
C13 C12 C17 C16 . . . . 0.4(4) no
C1 C12 C17 O18 . . . . 0.4(4) no
C1 C12 C17 C16 . . . . 178.8(3) no
C12 C13 C14 C15 . . . . -0.9(4) no
C13 C14 C15 C16 . . . . 0.8(4) no
C13 C14 C15 O19 . . . . -179.9(3) no
O19 C15 C16 C17 . . . . -179.4(3) no
C14 C15 C16 C17 . . . . -0.2(4) no
C15 C16 C17 O18 . . . . 178.0(3) no
C15 C16 C17 C12 . . . . -0.5(4) no

loop_
_cod_related_entry_id
_cod_related_entry_database
_cod_related_entry_code
1 ChemSpider 4669032
